data_1552151
loop_
_publ_author_name
'Zhang, Jing'
'Li, Aisen'
'Zou, Hang'
'Peng, Junhui'
'Guo, Jiali'
'Wu, Wenjie'
'Zhang, Haoke'
'Zhang, Jun'
'Gu, Xinggui'
'Xu, Weiqing'
'Xu, Shuping'
'Liu, Sheng Hua'
'Qin, Anjun'
'Lam, Jacky W. Y.'
'Tang, Ben Zhong'

_publ_section_title
;
 A &#x201C;simple&#x201D; donor--acceptor AIEgen with multi-stimuli
 responsive behavior
;
_journal_issue 1
_journal_name_full 'Materials Horizons'
_journal_page_first 135
_journal_page_last 142
_journal_paper_doi 10.1039/C9MH01041F
_journal_volume 7
_journal_year 2020
_chemical_formula_moiety 'C48 H45 B N2'
_chemical_formula_sum 'C48 H45 B N2'
_chemical_formula_weight 660.67
_space_group_crystal_system monoclinic
_space_group_IT_number 14
_space_group_name_Hall '-P 2ybc'
_space_group_name_H-M_alt 'P 1 21/c 1'
_symmetry_space_group_name_Hall '-P 2ybc'
_symmetry_space_group_name_H-M 'P 1 21/c 1'
_atom_sites_solution_hydrogens mixed
_audit_creation_date 2018-12-11
_audit_creation_method
;
Olex2 1.2-beta
(compiled 2018.05.29 svn.r3508 for OlexSys, GUI svn.r5506)
;
_audit_update_record
;
2018-12-11 deposited with the CCDC.    2019-08-05 downloaded from the CCDC.
;
_cell_angle_alpha 90
_cell_angle_beta 115.761(2)
_cell_angle_gamma 90
_cell_formula_units_Z 4
_cell_length_a 7.5979(2)
_cell_length_b 32.4387(6)
_cell_length_c 16.8075(4)
_cell_measurement_reflns_used 5985
_cell_measurement_temperature 100(2)
_cell_measurement_theta_max 73.4120
_cell_measurement_theta_min 5.0130
_cell_volume 3730.78(16)
_computing_molecular_graphics 'Olex2 (Dolomanov et al., 2009)'
_computing_publication_material 'Olex2 (Dolomanov et al., 2009)'
_computing_structure_refinement 'ShelXL (Sheldrick, 2015)'
_diffrn_ambient_temperature 100(2)
_diffrn_measured_fraction_theta_full 0.995
_diffrn_measured_fraction_theta_max 0.976
_diffrn_measurement_device_type 'SuperNova, Dual, Cu at home/near, Atlas'
_diffrn_radiation_type CuK\a
_diffrn_radiation_wavelength 1.54184
_diffrn_reflns_av_R_equivalents 0.0305
_diffrn_reflns_av_unetI/netI 0.0306
_diffrn_reflns_Laue_measured_fraction_full 0.995
_diffrn_reflns_Laue_measured_fraction_max 0.976
_diffrn_reflns_limit_h_max 9
_diffrn_reflns_limit_h_min -9
_diffrn_reflns_limit_k_max 40
_diffrn_reflns_limit_k_min -26
_diffrn_reflns_limit_l_max 20
_diffrn_reflns_limit_l_min -19
_diffrn_reflns_number 21716
_diffrn_reflns_point_group_measured_fraction_full 0.995
_diffrn_reflns_point_group_measured_fraction_max 0.976
_diffrn_reflns_theta_full 67.684
_diffrn_reflns_theta_max 73.850
_diffrn_reflns_theta_min 3.995
_exptl_absorpt_coefficient_mu 0.507
_exptl_crystal_density_diffrn 1.176
_exptl_crystal_description block
_exptl_crystal_F_000 1408
_refine_diff_density_max 0.297
_refine_diff_density_min -0.235
_refine_diff_density_rms 0.041
_refine_ls_extinction_method none
_refine_ls_goodness_of_fit_ref 1.068
_refine_ls_hydrogen_treatment constr
_refine_ls_matrix_type full
_refine_ls_number_parameters 464
_refine_ls_number_reflns 7393
_refine_ls_number_restraints 0
_refine_ls_restrained_S_all 1.068
_refine_ls_R_factor_all 0.0755
_refine_ls_R_factor_gt 0.0592
_refine_ls_shift/su_max 0.000
_refine_ls_shift/su_mean 0.000
_refine_ls_structure_factor_coef Fsqd
_refine_ls_weighting_details 'w=1/[\s^2^(Fo^2^)+(0.0677P)^2^+2.0060P] where P=(Fo^2^+2Fc^2^)/3'
_refine_ls_weighting_scheme calc
_refine_ls_wR_factor_gt 0.1532
_refine_ls_wR_factor_ref 0.1638
_reflns_Friedel_coverage 0.000
_reflns_number_gt 5819
_reflns_number_total 7393
_reflns_threshold_expression 'I > 2\s(I)'
_cod_data_source_file c9mh01041f2.cif
_cod_data_source_block zjing25cult
_cod_depositor_comments
;Adding full bibliography for 1552151.cif.

 Adding full bibliography for 1552151.cif.
;
_cod_original_cell_volume 3730.77(16)
_cod_database_code 1552151
_shelx_shelxl_version_number 2018/3
_shelx_space_group_comment
;
The symmetry employed for this shelxl refinement is uniquely defined
by the following loop, which should always be used as a source of
symmetry information in preference to the above space-group names.
They are only intended as comments.
;
_olex2_refinement_description
;
1. Fixed Uiso
 At 1.2 times of:
  All C(H) groups
 At 1.5 times of:
  All C(H,H,H) groups
2.a Riding coordinates:
 C48(H48A,H48B,H48C), C37(H37A,H37B,H37C)
2.b Aromatic/amide H refined with riding coordinates:
 C17(H17), C18(H18), C2(H2), C3(H3), C4(H4), C5(H5), C6(H6), C8(H8), C9(H9),
 C10(H10), C11(H11), C12(H12), C14(H14), C15(H15), C30(H30), C29(H29), C27(H27),
  C26(H26), C42(H42), C44(H44), C35(H35), C33(H33), C20(H20), C21(H21),
 C22(H22), C23(H23), C24(H24)
2.c Idealised Me refined as rotating group:
 C46(H46A,H46B,H46C), C47(H47A,H47B,H47C), C38(H38A,H38B,H38C), C39(H39A,H39B,
 H39C)
;
_olex2_submission_special_instructions 'No special instructions were received'

loop_
_space_group_symop_operation_xyz
'x, y, z'
'-x, y+1/2, -z+1/2'
'-x, -y, -z'
'x, -y-1/2, z-1/2'

loop_
_atom_site_label
_atom_site_type_symbol
_atom_site_fract_x
_atom_site_fract_y
_atom_site_fract_z
_atom_site_U_iso_or_equiv
_atom_site_adp_type
_atom_site_occupancy
_atom_site_site_symmetry_order
_atom_site_calc_flag
_atom_site_refinement_flags_posn
N2 N -0.7237(2) -0.27439(5) -0.36500(12) 0.0385(4) Uani 1 1 d .
N1 N 0.0291(2) -0.34462(5) -0.19592(13) 0.0391(4) Uani 1 1 d .
C16 C -0.5335(3) -0.29223(6) -0.32230(14) 0.0348(4) Uani 1 1 d .
C17 C -0.4321(3) -0.29229(6) -0.23017(14) 0.0350(4) Uani 1 1 d .
H17 H -0.487965 -0.280442 -0.196197 0.042 Uiso 1 1 calc R
C18 C -0.2493(3) -0.30990(6) -0.18974(14) 0.0354(4) Uani 1 1 d .
H18 H -0.182921 -0.309983 -0.128416 0.042 Uiso 1 1 calc R
C13 C -0.1625(3) -0.32758(6) -0.23931(15) 0.0350(5) Uani 1 1 d .
C1 C 0.1794(3) -0.32066(6) -0.13104(14) 0.0345(4) Uani 1 1 d .
C2 C 0.1947(3) -0.27879(7) -0.14283(17) 0.0427(5) Uani 1 1 d .
H2 H 0.103382 -0.265534 -0.192774 0.051 Uiso 1 1 calc R
C3 C 0.3490(4) -0.25677(8) -0.0788(2) 0.0570(7) Uani 1 1 d .
H3 H 0.358771 -0.228499 -0.085264 0.068 Uiso 1 1 calc R
C4 C 0.4871(4) -0.27675(10) -0.0060(2) 0.0691(9) Uani 1 1 d .
H4 H 0.593019 -0.262228 0.035192 0.083 Uiso 1 1 calc R
C5 C 0.4679(4) -0.31792(10) 0.0053(2) 0.0679(9) Uani 1 1 d .
H5 H 0.560264 -0.331216 0.054937 0.081 Uiso 1 1 calc R
C6 C 0.3141(3) -0.33989(8) -0.05554(16) 0.0468(6) Uani 1 1 d .
H6 H 0.300316 -0.367705 -0.046116 0.056 Uiso 1 1 calc R
C7 C 0.0769(3) -0.38187(6) -0.22549(14) 0.0358(5) Uani 1 1 d .
C8 C 0.2621(3) -0.38794(6) -0.22169(14) 0.0374(5) Uani 1 1 d .
H8 H 0.355255 -0.367136 -0.200196 0.045 Uiso 1 1 calc R
C9 C 0.3077(3) -0.42475(7) -0.24971(16) 0.0426(5) Uani 1 1 d .
H9 H 0.432461 -0.428669 -0.245845 0.051 Uiso 1 1 calc R
C10 C 0.1710(3) -0.45569(7) -0.28329(16) 0.0443(5) Uani 1 1 d .
H10 H 0.202601 -0.480255 -0.302548 0.053 Uiso 1 1 calc R
C11 C -0.0123(3) -0.44995(7) -0.28808(16) 0.0444(5) Uani 1 1 d .
H11 H -0.105160 -0.470763 -0.310873 0.053 Uiso 1 1 calc R
C12 C -0.0610(3) -0.41330(7) -0.25918(16) 0.0416(5) Uani 1 1 d .
H12 H -0.185358 -0.409820 -0.262367 0.050 Uiso 1 1 calc R
C14 C -0.2631(3) -0.32760(6) -0.33101(15) 0.0368(5) Uani 1 1 d .
H14 H -0.206493 -0.339217 -0.364907 0.044 Uiso 1 1 calc R
C15 C -0.4481(3) -0.31024(6) -0.37177(14) 0.0361(5) Uani 1 1 d .
H15 H -0.515593 -0.310685 -0.433048 0.043 Uiso 1 1 calc R
C25 C -0.7595(3) -0.23481(6) -0.34127(14) 0.0369(5) Uani 1 1 d .
C30 C -0.6135(3) -0.20489(7) -0.30938(15) 0.0379(5) Uani 1 1 d .
H30 H -0.487891 -0.211304 -0.301834 0.045 Uiso 1 1 calc R
C29 C -0.6535(3) -0.16576(7) -0.28885(15) 0.0386(5) Uani 1 1 d .
H29 H -0.552534 -0.146612 -0.266180 0.046 Uiso 1 1 calc R
C28 C -0.8413(3) -0.15402(7) -0.30113(15) 0.0391(5) Uani 1 1 d .
C27 C -0.9851(3) -0.18503(7) -0.33167(17) 0.0438(5) Uani 1 1 d .
H27 H -1.111272 -0.178614 -0.339994 0.053 Uiso 1 1 calc R
C26 C -0.9462(3) -0.22455(7) -0.34971(16) 0.0419(5) Uani 1 1 d .
H26 H -1.043966 -0.244458 -0.367523 0.050 Uiso 1 1 calc R
C40 C -1.1083(3) -0.09312(6) -0.35066(15) 0.0357(5) Uani 1 1 d .
C41 C -1.1792(3) -0.09397(7) -0.44370(15) 0.0390(5) Uani 1 1 d .
C42 C -1.3594(3) -0.07659(7) -0.49641(16) 0.0406(5) Uani 1 1 d .
H42 H -1.401408 -0.076121 -0.557275 0.049 Uiso 1 1 calc R
C43 C -1.4790(3) -0.05996(6) -0.46201(16) 0.0396(5) Uani 1 1 d .
C44 C -1.4123(3) -0.06049(7) -0.37075(16) 0.0404(5) Uani 1 1 d .
H44 H -1.491812 -0.050050 -0.346278 0.048 Uiso 1 1 calc R
C45 C -1.2292(3) -0.07627(6) -0.31509(15) 0.0362(5) Uani 1 1 d .
C46 C -1.1638(3) -0.07511(7) -0.21672(16) 0.0445(5) Uani 1 1 d .
H46A H -1.112308 -0.101557 -0.191856 0.067 Uiso 1 1 calc GR
H46B H -1.273131 -0.068535 -0.204723 0.067 Uiso 1 1 calc GR
H46C H -1.064314 -0.054505 -0.190880 0.067 Uiso 1 1 calc GR
C48 C -1.6749(3) -0.04113(7) -0.52210(17) 0.0473(6) Uani 1 1 d .
H48A H -1.676088 -0.034268 -0.577891 0.071 Uiso 1 1 d R
H48B H -1.695478 -0.016618 -0.495231 0.071 Uiso 1 1 d R
H48C H -1.777178 -0.060568 -0.531201 0.071 Uiso 1 1 d R
C47 C -1.0621(4) -0.11197(8) -0.48866(17) 0.0504(6) Uani 1 1 d .
H47A H -0.926147 -0.105794 -0.454427 0.076 Uiso 1 1 calc GR
H47B H -1.105902 -0.100235 -0.546567 0.076 Uiso 1 1 calc GR
H47C H -1.079929 -0.141321 -0.493504 0.076 Uiso 1 1 calc GR
C31 C -0.7383(3) -0.07963(6) -0.21886(14) 0.0355(4) Uani 1 1 d .
C36 C -0.6251(3) -0.09276(7) -0.13142(15) 0.0385(5) Uani 1 1 d .
C35 C -0.4784(3) -0.06744(7) -0.07133(15) 0.0399(5) Uani 1 1 d .
H35 H -0.403715 -0.077038 -0.014298 0.048 Uiso 1 1 calc R
C34 C -0.4410(3) -0.02836(7) -0.09433(15) 0.0396(5) Uani 1 1 d .
C33 C -0.5587(3) -0.01476(7) -0.17951(15) 0.0379(5) Uani 1 1 d .
H33 H -0.538055 0.011502 -0.195998 0.045 Uiso 1 1 calc R
C32 C -0.7067(3) -0.03908(6) -0.24125(14) 0.0348(4) Uani 1 1 d .
C38 C -0.8289(3) -0.02037(7) -0.33111(15) 0.0408(5) Uani 1 1 d .
H38A H -0.844507 -0.040085 -0.376291 0.061 Uiso 1 1 calc GR
H38B H -0.764798 0.003779 -0.338729 0.061 Uiso 1 1 calc GR
H38C H -0.954965 -0.012936 -0.335288 0.061 Uiso 1 1 calc GR
C39 C -0.2807(3) -0.00205(8) -0.02985(17) 0.0499(6) Uani 1 1 d .
H39A H -0.295203 0.000124 0.023945 0.075 Uiso 1 1 calc GR
H39B H -0.287411 0.024926 -0.054513 0.075 Uiso 1 1 calc GR
H39C H -0.156526 -0.014313 -0.017626 0.075 Uiso 1 1 calc GR
C37 C -0.6603(3) -0.13346(7) -0.09641(16) 0.0457(5) Uani 1 1 d .
H37A H -0.787723 -0.143654 -0.135061 0.069 Uiso 1 1 d R
H37B H -0.652433 -0.129474 -0.038361 0.069 Uiso 1 1 d R
H37C H -0.563113 -0.153054 -0.093651 0.069 Uiso 1 1 d R
C19 C -0.8727(3) -0.29694(6) -0.43393(14) 0.0339(4) Uani 1 1 d .
C20 C -0.8879(3) -0.33922(7) -0.42647(15) 0.0379(5) Uani 1 1 d .
H20 H -0.799492 -0.352808 -0.376247 0.045 Uiso 1 1 calc R
C21 C -1.0334(3) -0.36141(7) -0.49313(17) 0.0431(5) Uani 1 1 d .
H21 H -1.041446 -0.389815 -0.487992 0.052 Uiso 1 1 calc R
C22 C -1.1665(3) -0.34124(8) -0.56722(17) 0.0491(6) Uani 1 1 d .
H22 H -1.267049 -0.355854 -0.611271 0.059 Uiso 1 1 calc R
C23 C -1.1495(3) -0.29953(8) -0.57548(16) 0.0494(6) Uani 1 1 d .
H23 H -1.237791 -0.286106 -0.625973 0.059 Uiso 1 1 calc R
C24 C -1.0031(3) -0.27710(7) -0.50987(15) 0.0433(5) Uani 1 1 d .
H24 H -0.992210 -0.248895 -0.516641 0.052 Uiso 1 1 calc R
B1 B -0.8953(3) -0.10890(7) -0.28873(17) 0.0360(5) Uani 1 1 d .

loop_
_atom_site_aniso_label
_atom_site_aniso_U_11
_atom_site_aniso_U_22
_atom_site_aniso_U_33
_atom_site_aniso_U_23
_atom_site_aniso_U_13
_atom_site_aniso_U_12
N2 0.0250(8) 0.0344(9) 0.0440(10) -0.0059(8) 0.0038(7) 0.0063(7)
N1 0.0251(8) 0.0325(9) 0.0472(11) -0.0065(8) 0.0040(7) 0.0065(7)
C16 0.0250(9) 0.0295(10) 0.0407(11) -0.0014(8) 0.0057(8) 0.0046(8)
C17 0.0308(10) 0.0306(10) 0.0407(11) -0.0067(8) 0.0128(9) 0.0011(8)
C18 0.0313(10) 0.0314(10) 0.0346(11) -0.0018(8) 0.0061(9) 0.0033(8)
C13 0.0257(9) 0.0271(10) 0.0441(12) -0.0017(8) 0.0075(9) 0.0030(8)
C1 0.0231(9) 0.0364(11) 0.0409(11) -0.0061(9) 0.0111(8) 0.0027(8)
C2 0.0366(11) 0.0370(11) 0.0548(14) -0.0036(10) 0.0202(10) 0.0014(9)
C3 0.0476(14) 0.0423(13) 0.091(2) -0.0228(13) 0.0387(15) -0.0110(11)
C4 0.0294(12) 0.0717(19) 0.085(2) -0.0409(16) 0.0053(13) 0.0007(12)
C5 0.0438(14) 0.0697(19) 0.0593(17) -0.0259(14) -0.0064(12) 0.0214(13)
C6 0.0393(12) 0.0441(13) 0.0453(13) -0.0061(10) 0.0075(10) 0.0094(10)
C7 0.0326(10) 0.0287(10) 0.0392(11) -0.0006(8) 0.0092(9) 0.0045(8)
C8 0.0340(10) 0.0334(10) 0.0416(12) 0.0001(9) 0.0135(9) 0.0010(8)
C9 0.0405(12) 0.0406(12) 0.0483(13) -0.0007(10) 0.0209(10) 0.0066(9)
C10 0.0511(13) 0.0322(11) 0.0496(13) -0.0026(9) 0.0219(11) 0.0061(10)
C11 0.0459(12) 0.0328(11) 0.0485(13) -0.0044(9) 0.0150(11) -0.0048(9)
C12 0.0308(10) 0.0368(11) 0.0516(13) -0.0016(10) 0.0127(10) 0.0015(9)
C14 0.0315(10) 0.0342(10) 0.0414(12) -0.0050(9) 0.0128(9) 0.0039(8)
C15 0.0335(10) 0.0319(10) 0.0359(11) -0.0019(8) 0.0086(9) 0.0031(8)
C25 0.0279(10) 0.0325(10) 0.0413(11) -0.0033(9) 0.0066(9) 0.0070(8)
C30 0.0251(9) 0.0365(11) 0.0452(12) -0.0026(9) 0.0089(9) 0.0055(8)
C29 0.0279(10) 0.0335(11) 0.0468(12) -0.0032(9) 0.0092(9) 0.0005(8)
C28 0.0284(10) 0.0345(11) 0.0476(12) -0.0024(9) 0.0103(9) 0.0046(8)
C27 0.0265(10) 0.0388(12) 0.0586(14) -0.0040(10) 0.0114(10) 0.0058(9)
C26 0.0272(10) 0.0344(11) 0.0552(14) -0.0064(10) 0.0095(9) 0.0015(8)
C40 0.0304(10) 0.0275(10) 0.0461(12) -0.0010(8) 0.0136(9) 0.0015(8)
C41 0.0322(10) 0.0339(11) 0.0463(12) -0.0043(9) 0.0128(9) -0.0021(8)
C42 0.0365(11) 0.0349(11) 0.0431(12) -0.0012(9) 0.0106(10) -0.0034(9)
C43 0.0312(10) 0.0304(10) 0.0501(13) 0.0040(9) 0.0112(9) 0.0012(8)
C44 0.0351(11) 0.0333(11) 0.0548(14) 0.0042(10) 0.0214(10) 0.0061(9)
C45 0.0331(10) 0.0284(10) 0.0455(12) 0.0042(8) 0.0157(9) 0.0029(8)
C46 0.0414(12) 0.0445(12) 0.0512(14) 0.0072(10) 0.0235(11) 0.0120(10)
C48 0.0368(12) 0.0410(12) 0.0554(14) 0.0059(10) 0.0118(11) 0.0073(10)
C47 0.0439(13) 0.0546(14) 0.0494(14) -0.0105(11) 0.0173(11) 0.0005(11)
C31 0.0278(9) 0.0340(10) 0.0424(12) 0.0018(9) 0.0130(9) 0.0078(8)
C36 0.0341(10) 0.0371(11) 0.0437(12) 0.0012(9) 0.0163(9) 0.0080(9)
C35 0.0354(11) 0.0453(12) 0.0378(11) 0.0022(9) 0.0148(9) 0.0091(9)
C34 0.0275(10) 0.0483(12) 0.0416(12) -0.0063(10) 0.0138(9) 0.0023(9)
C33 0.0316(10) 0.0362(11) 0.0459(12) 0.0005(9) 0.0171(9) 0.0018(8)
C32 0.0267(9) 0.0358(10) 0.0399(11) -0.0008(9) 0.0127(8) 0.0049(8)
C38 0.0350(11) 0.0361(11) 0.0470(13) 0.0032(9) 0.0137(10) 0.0022(9)
C39 0.0369(12) 0.0624(15) 0.0459(13) -0.0074(12) 0.0137(10) -0.0033(11)
C37 0.0446(13) 0.0442(13) 0.0458(13) 0.0075(10) 0.0173(11) 0.0064(10)
C19 0.0240(9) 0.0350(11) 0.0379(11) -0.0038(8) 0.0089(8) 0.0014(8)
C20 0.0326(10) 0.0373(11) 0.0423(12) 0.0015(9) 0.0151(9) 0.0026(8)
C21 0.0353(11) 0.0380(11) 0.0584(14) -0.0097(10) 0.0227(10) -0.0062(9)
C22 0.0278(10) 0.0582(15) 0.0526(14) -0.0189(12) 0.0094(10) -0.0038(10)
C23 0.0341(11) 0.0575(15) 0.0392(13) -0.0035(11) -0.0004(10) 0.0054(10)
C24 0.0357(11) 0.0378(11) 0.0452(13) 0.0021(10) 0.0071(10) 0.0044(9)
B1 0.0316(11) 0.0337(12) 0.0418(13) 0.0014(10) 0.0151(10) 0.0037(9)

loop_
_atom_type_symbol
_atom_type_description
_atom_type_scat_dispersion_real
_atom_type_scat_dispersion_imag
_atom_type_scat_source
C C 0.0181 0.0091 'International Tables Vol C Tables 4.2.6.8 and 6.1.1.4'
H H 0.0000 0.0000 'International Tables Vol C Tables 4.2.6.8 and 6.1.1.4'
B B 0.0090 0.0039 'International Tables Vol C Tables 4.2.6.8 and 6.1.1.4'
N N 0.0311 0.0180 'International Tables Vol C Tables 4.2.6.8 and 6.1.1.4'

loop_
_geom_angle_atom_site_label_1
_geom_angle_atom_site_label_2
_geom_angle_atom_site_label_3
_geom_angle
C25 N2 C16 120.42(17)
C25 N2 C19 121.18(16)
C19 N2 C16 118.36(16)
C1 N1 C13 118.85(16)
C7 N1 C13 120.87(17)
C7 N1 C1 119.61(16)
C17 C16 N2 120.53(19)
C15 C16 N2 120.33(19)
C15 C16 C17 119.14(18)
C16 C17 H17 120.0
C18 C17 C16 119.97(19)
C18 C17 H17 120.0
C17 C18 H18 119.5
C17 C18 C13 121.0(2)
C13 C18 H18 119.5
C18 C13 N1 119.84(19)
C14 C13 N1 120.92(19)
C14 C13 C18 119.22(18)
C2 C1 N1 121.1(2)
C2 C1 C6 119.9(2)
C6 C1 N1 119.0(2)
C1 C2 H2 120.4
C1 C2 C3 119.1(2)
C3 C2 H2 120.4
C2 C3 H3 119.9
C4 C3 C2 120.2(3)
C4 C3 H3 119.9
C3 C4 H4 120.1
C5 C4 C3 119.8(2)
C5 C4 H4 120.1
C4 C5 H5 119.6
C4 C5 C6 120.8(3)
C6 C5 H5 119.6
C1 C6 H6 120.0
C5 C6 C1 120.0(3)
C5 C6 H6 120.0
C8 C7 N1 120.90(19)
C12 C7 N1 120.38(19)
C12 C7 C8 118.73(19)
C7 C8 H8 119.9
C9 C8 C7 120.3(2)
C9 C8 H8 119.9
C8 C9 H9 119.6
C10 C9 C8 120.9(2)
C10 C9 H9 119.6
C9 C10 H10 120.3
C11 C10 C9 119.4(2)
C11 C10 H10 120.3
C10 C11 H11 119.6
C10 C11 C12 120.7(2)
C12 C11 H11 119.6
C7 C12 H12 120.0
C11 C12 C7 120.0(2)
C11 C12 H12 120.0
C13 C14 H14 120.1
C15 C14 C13 119.9(2)
C15 C14 H14 120.1
C16 C15 C14 120.8(2)
C16 C15 H15 119.6
C14 C15 H15 119.6
C30 C25 N2 121.68(18)
C30 C25 C26 118.32(19)
C26 C25 N2 120.00(19)
C25 C30 H30 119.7
C29 C30 C25 120.70(19)
C29 C30 H30 119.7
C30 C29 H29 118.9
C30 C29 C28 122.1(2)
C28 C29 H29 118.9
C29 C28 C27 116.00(19)
C29 C28 B1 123.05(19)
C27 C28 B1 120.81(18)
C28 C27 H27 118.7
C26 C27 C28 122.5(2)
C26 C27 H27 118.7
C25 C26 H26 119.9
C27 C26 C25 120.2(2)
C27 C26 H26 119.9
C41 C40 B1 120.70(19)
C45 C40 C41 118.13(19)
C45 C40 B1 121.1(2)
C40 C41 C47 122.3(2)
C42 C41 C40 119.6(2)
C42 C41 C47 118.0(2)
C41 C42 H42 118.7
C43 C42 C41 122.5(2)
C43 C42 H42 118.7
C42 C43 C44 117.8(2)
C42 C43 C48 120.8(2)
C44 C43 C48 121.4(2)
C43 C44 H44 119.2
C43 C44 C45 121.6(2)
C45 C44 H44 119.2
C40 C45 C46 120.76(19)
C44 C45 C40 120.2(2)
C44 C45 C46 119.0(2)
C45 C46 H46A 109.5
C45 C46 H46B 109.5
C45 C46 H46C 109.5
H46A C46 H46B 109.5
H46A C46 H46C 109.5
H46B C46 H46C 109.5
C43 C48 H48A 109.5
C43 C48 H48B 109.5
C43 C48 H48C 109.5
H48A C48 H48B 109.5
H48A C48 H48C 109.5
H48B C48 H48C 109.5
C41 C47 H47A 109.5
C41 C47 H47B 109.5
C41 C47 H47C 109.5
H47A C47 H47B 109.5
H47A C47 H47C 109.5
H47B C47 H47C 109.5
C36 C31 C32 117.45(19)
C36 C31 B1 121.10(19)
C32 C31 B1 121.45(19)
C31 C36 C37 122.5(2)
C35 C36 C31 120.6(2)
C35 C36 C37 116.8(2)
C36 C35 H35 119.0
C34 C35 C36 122.0(2)
C34 C35 H35 119.0
C35 C34 C39 121.3(2)
C33 C34 C35 117.3(2)
C33 C34 C39 121.4(2)
C34 C33 H33 118.8
C34 C33 C32 122.4(2)
C32 C33 H33 118.8
C31 C32 C38 122.40(19)
C33 C32 C31 120.11(19)
C33 C32 C38 117.49(19)
C32 C38 H38A 109.5
C32 C38 H38B 109.5
C32 C38 H38C 109.5
H38A C38 H38B 109.5
H38A C38 H38C 109.5
H38B C38 H38C 109.5
C34 C39 H39A 109.5
C34 C39 H39B 109.5
C34 C39 H39C 109.5
H39A C39 H39B 109.5
H39A C39 H39C 109.5
H39B C39 H39C 109.5
C36 C37 H37A 109.5
C36 C37 H37B 109.5
C36 C37 H37C 109.5
H37A C37 H37B 109.5
H37A C37 H37C 109.5
H37B C37 H37C 109.5
C20 C19 N2 120.23(19)
C20 C19 C24 119.21(19)
C24 C19 N2 120.55(19)
C19 C20 H20 119.7
C21 C20 C19 120.6(2)
C21 C20 H20 119.7
C20 C21 H21 120.1
C22 C21 C20 119.8(2)
C22 C21 H21 120.1
C21 C22 H22 120.2
C23 C22 C21 119.6(2)
C23 C22 H22 120.2
C22 C23 H23 119.5
C22 C23 C24 121.1(2)
C24 C23 H23 119.5
C19 C24 H24 120.2
C23 C24 C19 119.6(2)
C23 C24 H24 120.2
C28 B1 C40 118.01(19)
C28 B1 C31 120.47(18)
C31 B1 C40 121.48(18)

loop_
_geom_bond_atom_site_label_1
_geom_bond_atom_site_label_2
_geom_bond_distance
N2 C16 1.427(2)
N2 C25 1.406(3)
N2 C19 1.421(3)
N1 C13 1.426(2)
N1 C1 1.420(3)
N1 C7 1.413(3)
C16 C17 1.398(3)
C16 C15 1.387(3)
C17 H17 0.9300
C17 C18 1.377(3)
C18 H18 0.9300
C18 C13 1.391(3)
C13 C14 1.391(3)
C1 C2 1.385(3)
C1 C6 1.385(3)
C2 H2 0.9300
C2 C3 1.395(3)
C3 H3 0.9300
C3 C4 1.379(4)
C4 H4 0.9300
C4 C5 1.366(5)
C5 H5 0.9300
C5 C6 1.371(3)
C6 H6 0.9300
C7 C8 1.394(3)
C7 C12 1.394(3)
C8 H8 0.9300
C8 C9 1.382(3)
C9 H9 0.9300
C9 C10 1.377(3)
C10 H10 0.9300
C10 C11 1.373(3)
C11 H11 0.9300
C11 C12 1.394(3)
C12 H12 0.9300
C14 H14 0.9300
C14 C15 1.387(3)
C15 H15 0.9300
C25 C30 1.394(3)
C25 C26 1.403(3)
C30 H30 0.9300
C30 C29 1.383(3)
C29 H29 0.9300
C29 C28 1.403(3)
C28 C27 1.408(3)
C28 B1 1.558(3)
C27 H27 0.9300
C27 C26 1.379(3)
C26 H26 0.9300
C40 C41 1.416(3)
C40 C45 1.407(3)
C40 B1 1.581(3)
C41 C42 1.387(3)
C41 C47 1.513(3)
C42 H42 0.9300
C42 C43 1.381(3)
C43 C44 1.391(3)
C43 C48 1.517(3)
C44 H44 0.9300
C44 C45 1.393(3)
C45 C46 1.506(3)
C46 H46A 0.9600
C46 H46B 0.9600
C46 H46C 0.9600
C48 H48A 0.9600
C48 H48B 0.9601
C48 H48C 0.9599
C47 H47A 0.9600
C47 H47B 0.9600
C47 H47C 0.9600
C31 C36 1.408(3)
C31 C32 1.417(3)
C31 B1 1.577(3)
C36 C35 1.399(3)
C36 C37 1.516(3)
C35 H35 0.9300
C35 C34 1.390(3)
C34 C33 1.390(3)
C34 C39 1.496(3)
C33 H33 0.9300
C33 C32 1.396(3)
C32 C38 1.514(3)
C38 H38A 0.9600
C38 H38B 0.9600
C38 H38C 0.9600
C39 H39A 0.9600
C39 H39B 0.9600
C39 H39C 0.9600
C37 H37A 0.9601
C37 H37B 0.9599
C37 H37C 0.9600
C19 C20 1.386(3)
C19 C24 1.388(3)
C20 H20 0.9300
C20 C21 1.385(3)
C21 H21 0.9300
C21 C22 1.381(4)
C22 H22 0.9300
C22 C23 1.372(4)
C23 H23 0.9300
C23 C24 1.384(3)
C24 H24 0.9300

loop_
_geom_torsion_atom_site_label_1
_geom_torsion_atom_site_label_2
_geom_torsion_atom_site_label_3
_geom_torsion_atom_site_label_4
_geom_torsion
N2 C16 C17 C18 179.48(19)
N2 C16 C15 C14 179.85(19)
N2 C25 C30 C29 178.1(2)
N2 C25 C26 C27 -176.0(2)
N2 C19 C20 C21 179.62(19)
N2 C19 C24 C23 -178.8(2)
N1 C13 C14 C15 -178.96(19)
N1 C1 C2 C3 -177.7(2)
N1 C1 C6 C5 175.8(2)
N1 C7 C8 C9 179.1(2)
N1 C7 C12 C11 -179.9(2)
C16 N2 C25 C30 29.4(3)
C16 N2 C25 C26 -150.8(2)
C16 N2 C19 C20 40.2(3)
C16 N2 C19 C24 -138.9(2)
C16 C17 C18 C13 0.4(3)
C17 C16 C15 C14 -1.0(3)
C17 C18 C13 N1 178.30(19)
C17 C18 C13 C14 -0.4(3)
C18 C13 C14 C15 -0.3(3)
C13 N1 C1 C2 -40.3(3)
C13 N1 C1 C6 140.7(2)
C13 N1 C7 C8 144.6(2)
C13 N1 C7 C12 -35.4(3)
C13 C14 C15 C16 1.0(3)
C1 N1 C13 C18 -49.5(3)
C1 N1 C13 C14 129.2(2)
C1 N1 C7 C8 -26.0(3)
C1 N1 C7 C12 154.1(2)
C1 C2 C3 C4 1.7(4)
C2 C1 C6 C5 -3.2(4)
C2 C3 C4 C5 -2.9(4)
C3 C4 C5 C6 1.0(5)
C4 C5 C6 C1 2.1(4)
C6 C1 C2 C3 1.3(3)
C7 N1 C13 C18 139.9(2)
C7 N1 C13 C14 -41.4(3)
C7 N1 C1 C2 130.4(2)
C7 N1 C1 C6 -48.6(3)
C7 C8 C9 C10 1.2(4)
C8 C7 C12 C11 0.1(3)
C8 C9 C10 C11 -0.6(4)
C9 C10 C11 C12 -0.2(4)
C10 C11 C12 C7 0.4(4)
C12 C7 C8 C9 -0.9(3)
C15 C16 C17 C18 0.3(3)
C25 N2 C16 C17 48.9(3)
C25 N2 C16 C15 -132.0(2)
C25 N2 C19 C20 -142.1(2)
C25 N2 C19 C24 38.7(3)
C25 C30 C29 C28 -1.7(4)
C30 C25 C26 C27 3.8(4)
C30 C29 C28 C27 2.9(4)
C30 C29 C28 B1 -172.8(2)
C29 C28 C27 C26 -0.8(4)
C29 C28 B1 C40 146.0(2)
C29 C28 B1 C31 -31.7(3)
C28 C27 C26 C25 -2.6(4)
C27 C28 B1 C40 -29.6(3)
C27 C28 B1 C31 152.8(2)
C26 C25 C30 C29 -1.7(3)
C40 C41 C42 C43 -3.2(3)
C41 C40 C45 C44 -0.8(3)
C41 C40 C45 C46 179.0(2)
C41 C40 B1 C28 -57.3(3)
C41 C40 B1 C31 120.2(2)
C41 C42 C43 C44 0.8(3)
C41 C42 C43 C48 179.8(2)
C42 C43 C44 C45 1.5(3)
C43 C44 C45 C40 -1.5(3)
C43 C44 C45 C46 178.7(2)
C45 C40 C41 C42 3.1(3)
C45 C40 C41 C47 -179.1(2)
C45 C40 B1 C28 125.4(2)
C45 C40 B1 C31 -57.0(3)
C48 C43 C44 C45 -177.4(2)
C47 C41 C42 C43 178.9(2)
C31 C36 C35 C34 1.4(3)
C36 C31 C32 C33 4.4(3)
C36 C31 C32 C38 -175.59(19)
C36 C31 B1 C28 -49.1(3)
C36 C31 B1 C40 133.4(2)
C36 C35 C34 C33 1.5(3)
C36 C35 C34 C39 -178.6(2)
C35 C34 C33 C32 -1.3(3)
C34 C33 C32 C31 -1.7(3)
C34 C33 C32 C38 178.29(19)
C32 C31 C36 C35 -4.2(3)
C32 C31 C36 C37 172.95(19)
C32 C31 B1 C28 131.5(2)
C32 C31 B1 C40 -46.0(3)
C39 C34 C33 C32 178.8(2)
C37 C36 C35 C34 -176.0(2)
C19 N2 C16 C17 -133.5(2)
C19 N2 C16 C15 45.7(3)
C19 N2 C25 C30 -148.2(2)
C19 N2 C25 C26 31.5(3)
C19 C20 C21 C22 -0.9(3)
C20 C19 C24 C23 2.1(3)
C20 C21 C22 C23 2.1(4)
C21 C22 C23 C24 -1.3(4)
C22 C23 C24 C19 -0.8(4)
C24 C19 C20 C21 -1.2(3)
B1 C28 C27 C26 175.1(2)
B1 C40 C41 C42 -174.2(2)
B1 C40 C41 C47 3.6(3)
B1 C40 C45 C44 176.5(2)
B1 C40 C45 C46 -3.7(3)
B1 C31 C36 C35 176.32(19)
B1 C31 C36 C37 -6.5(3)
B1 C31 C32 C33 -176.17(19)
B1 C31 C32 C38 3.9(3)
